data_2106596
loop_
_publ_author_name
'Sudarsanan, K.'
'Young, R.A.'

_publ_section_title
;
 Structural interactions of F, Cl and OH in Apatites
;
_journal_name_full 'Acta Crystallographica B (24,1968-38,1982)'
_journal_page_first 1401
_journal_page_last 1407
_journal_volume 34
_journal_year 1978
_chemical_formula_sum 'Ca4.8938 Cl0.2262 O0.1748'
_chemical_name_systematic 'Ca4.895 (P O4)2.995 Cl.23 F.77 (O H).35'
_space_group_IT_number 176
_symmetry_space_group_name_Hall '-P 6c'
_symmetry_space_group_name_H-M 'P 63/m'
_cell_angle_alpha 90
_cell_angle_beta 90
_cell_angle_gamma 120
_cell_formula_units_Z 2
_cell_length_a 9.4215
_cell_length_b 9.4215
_cell_length_c 6.8739
_cell_volume 528.414
_citation_journal_id_ASTM ACBCAR
_cod_data_source_file Sudarsanan_ACBCAR_1978_617.cif
_cod_data_source_block Ca4.8938Cl0.2262O0.1748
_cod_original_cell_volume 528.4136
_cod_database_code 2106596

loop_
_symmetry_equiv_pos_as_xyz
x,y,z
x-y,x,z+1/2
-y,x-y,z
-x,-y,z+1/2
-x+y,-x,z
y,-x+y,z+1/2
-x,-y,-z
-x+y,-x,-z-1/2
y,-x+y,-z
x,y,-z-1/2
x-y,x,-z
-y,x-y,-z-1/2

loop_
_atom_site_label
_atom_site_type_symbol
_atom_site_fract_x
_atom_site_fract_y
_atom_site_fract_z
_atom_site_occupancy
_atom_site_U_iso_or_equiv
O1 O-2 0 0 0.1905 0.0874 0.0
Ca2 Ca+2 0.0061 0.2483 0.25 0.8615 0.0
Ca3 Ca+2 0.0079 0.2769 0.25 0.1263 0.0
Cl1 Cl-1 0 0 0.3765 0.1131 0.0
Ca1 Ca+2 0.3333 0.6667 0.0015 0.9652 0.0
